data_1554357
loop_
_publ_author_name
'Tan, Wei'
'Wang, Cuihong'
'Jiang, Xuefeng'

_publ_section_title
;
 Green carbon disulfide surrogateviaa combination of potassium sulfide and
 chloroform for benzothiazine-thione and benzothiazole-thione construction
;
_journal_issue 15
_journal_name_full 'Organic Chemistry Frontiers'
_journal_page_first 2390
_journal_paper_doi 10.1039/C8QO00481A
_journal_volume 5
_journal_year 2018
_chemical_formula_moiety 'C15 H13 N S2'
_chemical_formula_sum 'C15 H13 N S2'
_chemical_formula_weight 271.38
_space_group_crystal_system monoclinic
_space_group_IT_number 14
_space_group_name_Hall '-P 2ybc'
_space_group_name_H-M_alt 'P 1 21/c 1'
_atom_sites_solution_hydrogens geom
_atom_sites_solution_primary dual
_audit_block_doi 10.5517/ccdc.csd.cc1yzmbw
_audit_creation_date 2018-01-09
_audit_creation_method
;
Olex2 1.2
(compiled 2017.08.10 svn.r3458 for OlexSys, GUI svn.r5381)
;
_audit_update_record
;
2018-01-15 deposited with the CCDC.
2018-07-02 downloaded from the CCDC.
;
_cell_angle_alpha 90
_cell_angle_beta 95.618(2)
_cell_angle_gamma 90
_cell_formula_units_Z 4
_cell_length_a 8.3766(2)
_cell_length_b 6.28950(10)
_cell_length_c 25.7206(6)
_cell_measurement_reflns_used 5170
_cell_measurement_temperature 293(2)
_cell_measurement_theta_max 73.4510
_cell_measurement_theta_min 5.2880
_cell_volume 1348.57(5)
_computing_cell_refinement 'CrysAlisPro 1.171.39.32a (Rigaku OD, 2017)'
_computing_data_collection 'CrysAlisPro 1.171.39.32a (Rigaku OD, 2017)'
_computing_data_reduction 'CrysAlisPro 1.171.39.32a (Rigaku OD, 2017)'
_computing_molecular_graphics 'Olex2 (Dolomanov et al., 2009)'
_computing_publication_material 'Olex2 (Dolomanov et al., 2009)'
_computing_structure_refinement 'ShelXL (Sheldrick, 2015)'
_computing_structure_solution 'ShelXT (Sheldrick, 2015)'
_diffrn_ambient_temperature 293(2)
_diffrn_detector 'CCD plate'
_diffrn_measured_fraction_theta_full 0.998
_diffrn_measured_fraction_theta_max 0.998
_diffrn_measurement_details
;
List of Runs (angles in degrees, time in seconds):

  # Type    Start    End  Width  t~exp~   \w     \q     \k     \f   Frames
#--------------------------------------------------------------------------
  1  \w     50.00  77.00   1.00    1.00    --    0.00  38.00 -30.00   27
  2  \w    -59.00  -5.00   1.00    1.00    --    0.00 -38.00-150.00   54
  3  \w    -86.00 -55.00   1.00    1.00    --    0.00 -38.00  60.00   31
  4  \w    -49.00  18.00   1.00    1.00    --    0.00 -38.00  60.00   67
  5  \w    -84.00  13.00   1.00    1.00    --    0.00 -38.00 -30.00   97
  6  \w      6.00 118.00   1.00    3.00    --   95.80 -82.00 150.00  112
  7  \w      6.00 100.00   1.00    3.00    --   95.80 -82.00   0.00   94
  8  \w    143.00 185.00   1.00    3.00    --   95.80  61.00  90.00   42
  9  \w      6.00  94.00   1.00    3.00    --   95.80 -30.00  30.00   88
 10  \w     91.00 126.00   1.00    3.00    --   95.80 -82.00-180.00   35
 11  \w     81.00 116.00   1.00    3.00    --   95.80 -82.00 -90.00   35
 12  \w     21.00  47.00   1.00    3.00    --   95.80 -82.00-150.00   26
 13  \w     93.00 124.00   1.00    3.00    --   95.80 -82.00-150.00   31
 14  \w     70.00  96.00   1.00    3.00    --   95.80 -30.00 -60.00   26
 15  \w     87.00 118.00   1.00    3.00    --   95.80 -82.00  30.00   31
 16  \w     76.00 180.00   1.00    3.00    --   95.80  15.00 -90.00  104
 17  \w      6.00  38.00   1.00    3.00    --   95.80 -30.00 -60.00   32
 18  \w     37.00  63.00   1.00    3.00    --   95.80 -82.00 -90.00   26
 19  \w     10.00 112.00   1.00    3.00    --   95.80 -30.00 150.00  102
 20  \w     16.00  80.00   1.00    3.00    --   95.80 -61.00 150.00   64
 21  \w     19.00 119.00   1.00    3.00    --   95.80 -61.00   0.00  100
;
_diffrn_measurement_device 'four-circle diffractometer'
_diffrn_measurement_device_type 'XtaLAB AFC12 (RINC): Kappa dual home/near'
_diffrn_measurement_method '\w scans'
_diffrn_orient_matrix_type 'CrysAlisPro convention (1999,Acta A55,543-557)'
_diffrn_orient_matrix_UB_11 -0.1748475000
_diffrn_orient_matrix_UB_12 -0.0554834000
_diffrn_orient_matrix_UB_13 0.0082691000
_diffrn_orient_matrix_UB_21 -0.0499387000
_diffrn_orient_matrix_UB_22 0.0393413000
_diffrn_orient_matrix_UB_23 -0.0584703000
_diffrn_orient_matrix_UB_31 0.0328750000
_diffrn_orient_matrix_UB_32 -0.2352328000
_diffrn_orient_matrix_UB_33 -0.0117359000
_diffrn_radiation_monochromator graphite
_diffrn_radiation_probe x-ray
_diffrn_radiation_type CuK\a
_diffrn_radiation_wavelength 1.54184
_diffrn_reflns_av_R_equivalents 0.0552
_diffrn_reflns_av_unetI/netI 0.0365
_diffrn_reflns_Laue_measured_fraction_full 0.998
_diffrn_reflns_Laue_measured_fraction_max 0.998
_diffrn_reflns_limit_h_max 10
_diffrn_reflns_limit_h_min -9
_diffrn_reflns_limit_k_max 4
_diffrn_reflns_limit_k_min -7
_diffrn_reflns_limit_l_max 28
_diffrn_reflns_limit_l_min -30
_diffrn_reflns_number 11187
_diffrn_reflns_point_group_measured_fraction_full 0.998
_diffrn_reflns_point_group_measured_fraction_max 0.998
_diffrn_reflns_theta_full 67.055
_diffrn_reflns_theta_max 67.055
_diffrn_reflns_theta_min 5.306
_diffrn_source 'fine-focus sealed X-ray tube'
_diffrn_source_type 'Enhance (Cu) X-ray Source'
_exptl_absorpt_coefficient_mu 3.402
_exptl_absorpt_correction_T_max 1.00000
_exptl_absorpt_correction_T_min 0.66747
_exptl_absorpt_correction_type multi-scan
_exptl_absorpt_process_details
;
CrysAlisPro 1.171.39.32a (Rigaku Oxford Diffraction, 2017)
Empirical absorption correction using spherical harmonics,
 implemented in SCALE3 ABSPACK scaling algorithm.
;
_exptl_crystal_colour 'clear light yellow'
_exptl_crystal_colour_lustre clear
_exptl_crystal_colour_modifier light
_exptl_crystal_colour_primary yellow
_exptl_crystal_density_diffrn 1.337
_exptl_crystal_description block
_exptl_crystal_F_000 568
_exptl_crystal_size_max 0.36
_exptl_crystal_size_mid 0.27
_exptl_crystal_size_min 0.25
_refine_diff_density_max 0.224
_refine_diff_density_min -0.239
_refine_diff_density_rms 0.037
_refine_ls_extinction_method none
_refine_ls_goodness_of_fit_ref 1.043
_refine_ls_hydrogen_treatment constr
_refine_ls_matrix_type full
_refine_ls_number_parameters 163
_refine_ls_number_reflns 2408
_refine_ls_number_restraints 0
_refine_ls_restrained_S_all 1.043
_refine_ls_R_factor_all 0.0488
_refine_ls_R_factor_gt 0.0420
_refine_ls_shift/su_max 0.001
_refine_ls_shift/su_mean 0.000
_refine_ls_structure_factor_coef Fsqd
_refine_ls_weighting_details 'w=1/[\s^2^(Fo^2^)+(0.0500P)^2^+0.3970P] where P=(Fo^2^+2Fc^2^)/3'
_refine_ls_weighting_scheme calc
_refine_ls_wR_factor_gt 0.1073
_refine_ls_wR_factor_ref 0.1121
_reflns_Friedel_coverage 0.000
_reflns_number_gt 2083
_reflns_number_total 2408
_reflns_threshold_expression 'I > 2\s(I)'
_cod_data_source_file c8qo00481a2.cif
_cod_data_source_block exp_203
_cod_database_code 1554357
_shelx_shelxl_version_number 2016/6
_shelx_space_group_comment
;
The symmetry employed for this shelxl refinement is uniquely defined
by the following loop, which should always be used as a source of
symmetry information in preference to the above space-group names.
They are only intended as comments.
;
_shelx_estimated_absorpt_t_max 0.483
_shelx_estimated_absorpt_t_min 0.374
_reflns_odcompleteness_completeness 99.85
_reflns_odcompleteness_iscentric 1
_reflns_odcompleteness_theta 66.97
_olex2_refinement_description
;
1. Fixed Uiso
 At 1.2 times of:
  All C(H) groups, All C(H,H) groups
2.a Secondary CH2 refined with riding coordinates:
 C1(H1A,H1B), C9(H9A,H9B)
2.b Aromatic/amide H refined with riding coordinates:
 C3(H3), C4(H4), C5(H5), C6(H6), C10(H10), C11(H11), C12(H12), C13(H13),
 C14(H14)
;
_olex2_submission_special_instructions 'No special instructions were received'
_oxdiff_exptl_absorpt_empirical_details
;
Empirical correction (ABSPACK) includes:
- Absorption correction using spherical harmonics
- Frame scaling
;
_oxdiff_exptl_absorpt_empirical_full_max 2.838
_oxdiff_exptl_absorpt_empirical_full_min 0.437

loop_
_space_group_symop_operation_xyz
'x, y, z'
'-x, y+1/2, -z+1/2'
'-x, -y, -z'
'x, -y-1/2, z-1/2'

loop_
_atom_site_label
_atom_site_type_symbol
_atom_site_fract_x
_atom_site_fract_y
_atom_site_fract_z
_atom_site_U_iso_or_equiv
_atom_site_adp_type
_atom_site_occupancy
_atom_site_site_symmetry_order
_atom_site_calc_flag
_atom_site_refinement_flags_posn
S1 S 0.03553(8) 0.78869(10) 0.67392(3) 0.0681(2) Uani 1 1 d .
S2 S 0.04612(8) 0.86675(11) 0.56325(3) 0.0725(2) Uani 1 1 d .
N1 N 0.1595(2) 0.5114(3) 0.61103(6) 0.0507(4) Uani 1 1 d .
C1 C 0.1581(3) 0.3568(4) 0.65393(8) 0.0599(6) Uani 1 1 d .
H1A H 0.223921 0.235647 0.646535 0.072 Uiso 1 1 calc R
H1B H 0.049322 0.306227 0.655571 0.072 Uiso 1 1 calc R
C2 C 0.2188(3) 0.4477(4) 0.70579(8) 0.0563(5) Uani 1 1 d .
C3 C 0.3237(3) 0.3383(5) 0.74132(10) 0.0759(7) Uani 1 1 d .
H3 H 0.362287 0.205588 0.732698 0.091 Uiso 1 1 calc R
C4 C 0.3709(4) 0.4272(7) 0.78974(12) 0.0966(11) Uani 1 1 d .
H4 H 0.439379 0.352617 0.813864 0.116 Uiso 1 1 calc R
C5 C 0.3167(4) 0.6250(7) 0.80213(11) 0.0984(11) Uani 1 1 d .
H5 H 0.348741 0.683041 0.834742 0.118 Uiso 1 1 calc R
C6 C 0.2168(4) 0.7372(5) 0.76743(10) 0.0790(8) Uani 1 1 d .
H6 H 0.182520 0.872433 0.775868 0.095 Uiso 1 1 calc R
C7 C 0.1664(3) 0.6473(4) 0.71907(8) 0.0592(6) Uani 1 1 d .
C8 C 0.0914(2) 0.7018(3) 0.61317(8) 0.0536(5) Uani 1 1 d .
C9 C 0.2154(3) 0.4292(4) 0.56235(8) 0.0551(5) Uani 1 1 d .
H9A H 0.183874 0.527255 0.534074 0.066 Uiso 1 1 calc R
H9B H 0.163926 0.293777 0.553858 0.066 Uiso 1 1 calc R
C10 C 0.4949(3) 0.5678(4) 0.58043(10) 0.0667(6) Uani 1 1 d .
H10 H 0.451844 0.697625 0.589291 0.080 Uiso 1 1 calc R
C11 C 0.6589(3) 0.5459(5) 0.58123(12) 0.0828(8) Uani 1 1 d .
H11 H 0.725457 0.660965 0.590420 0.099 Uiso 1 1 calc R
C12 C 0.7240(3) 0.3562(6) 0.56862(9) 0.0778(8) Uani 1 1 d .
H12 H 0.834630 0.342033 0.569139 0.093 Uiso 1 1 calc R
C13 C 0.6262(3) 0.1870(5) 0.55522(9) 0.0774(8) Uani 1 1 d .
H13 H 0.670012 0.057160 0.546722 0.093 Uiso 1 1 calc R
C14 C 0.4617(3) 0.2095(4) 0.55434(9) 0.0645(6) Uani 1 1 d .
H14 H 0.395528 0.094011 0.545247 0.077 Uiso 1 1 calc R
C15 C 0.3946(2) 0.4004(3) 0.56671(7) 0.0472(5) Uani 1 1 d .

loop_
_atom_site_aniso_label
_atom_site_aniso_U_11
_atom_site_aniso_U_22
_atom_site_aniso_U_33
_atom_site_aniso_U_23
_atom_site_aniso_U_13
_atom_site_aniso_U_12
S1 0.0710(4) 0.0554(4) 0.0826(4) -0.0066(3) 0.0314(3) 0.0097(3)
S2 0.0726(4) 0.0608(4) 0.0835(4) 0.0157(3) 0.0038(3) -0.0021(3)
N1 0.0571(10) 0.0456(10) 0.0516(9) -0.0032(7) 0.0166(7) -0.0018(8)
C1 0.0756(15) 0.0452(12) 0.0622(12) 0.0015(10) 0.0235(11) 0.0000(11)
C2 0.0569(12) 0.0591(14) 0.0564(11) 0.0062(10) 0.0241(9) -0.0023(10)
C3 0.0716(16) 0.089(2) 0.0709(15) 0.0202(14) 0.0273(12) 0.0065(14)
C4 0.0718(17) 0.150(3) 0.0694(17) 0.031(2) 0.0123(13) -0.010(2)
C5 0.091(2) 0.149(3) 0.0586(16) -0.0060(19) 0.0222(15) -0.033(2)
C6 0.0884(19) 0.088(2) 0.0659(15) -0.0195(14) 0.0364(14) -0.0253(16)
C7 0.0594(13) 0.0630(14) 0.0597(12) -0.0074(10) 0.0295(10) -0.0110(11)
C8 0.0454(11) 0.0492(12) 0.0675(13) -0.0028(10) 0.0128(9) -0.0070(9)
C9 0.0574(12) 0.0602(14) 0.0486(10) -0.0129(10) 0.0097(9) -0.0048(10)
C10 0.0621(14) 0.0552(14) 0.0835(16) -0.0036(12) 0.0106(11) -0.0063(11)
C11 0.0564(14) 0.087(2) 0.104(2) 0.0101(17) 0.0040(13) -0.0184(14)
C12 0.0549(14) 0.118(3) 0.0615(14) 0.0111(15) 0.0104(11) 0.0106(16)
C13 0.0776(17) 0.095(2) 0.0601(14) -0.0132(13) 0.0083(12) 0.0259(16)
C14 0.0724(15) 0.0631(15) 0.0578(12) -0.0191(11) 0.0049(10) 0.0020(12)
C15 0.0557(11) 0.0511(12) 0.0355(9) -0.0029(8) 0.0086(8) -0.0034(9)

loop_
_atom_type_symbol
_atom_type_description
_atom_type_scat_dispersion_real
_atom_type_scat_dispersion_imag
_atom_type_scat_source
C C 0.0181 0.0091 'International Tables Vol C Tables 4.2.6.8 and 6.1.1.4'
H H 0.0000 0.0000 'International Tables Vol C Tables 4.2.6.8 and 6.1.1.4'
N N 0.0311 0.0180 'International Tables Vol C Tables 4.2.6.8 and 6.1.1.4'
S S 0.3331 0.5567 'International Tables Vol C Tables 4.2.6.8 and 6.1.1.4'

loop_
_geom_angle_atom_site_label_1
_geom_angle_atom_site_label_2
_geom_angle_atom_site_label_3
_geom_angle
C7 S1 C8 103.09(10)
C1 N1 C9 115.59(17)
C8 N1 C1 121.95(17)
C8 N1 C9 121.63(18)
N1 C1 H1A 109.0
N1 C1 H1B 109.0
N1 C1 C2 112.91(18)
H1A C1 H1B 107.8
C2 C1 H1A 109.0
C2 C1 H1B 109.0
C3 C2 C1 122.5(2)
C7 C2 C1 118.6(2)
C7 C2 C3 118.9(2)
C2 C3 H3 120.1
C2 C3 C4 119.9(3)
C4 C3 H3 120.1
C3 C4 H4 119.9
C5 C4 C3 120.2(3)
C5 C4 H4 119.9
C4 C5 H5 119.5
C6 C5 C4 121.0(3)
C6 C5 H5 119.5
C5 C6 H6 120.4
C5 C6 C7 119.2(3)
C7 C6 H6 120.4
C2 C7 S1 119.23(17)
C2 C7 C6 120.8(3)
C6 C7 S1 119.9(2)
S2 C8 S1 115.49(13)
N1 C8 S1 117.93(16)
N1 C8 S2 126.54(17)
N1 C9 H9A 109.2
N1 C9 H9B 109.2
N1 C9 C15 112.12(16)
H9A C9 H9B 107.9
C15 C9 H9A 109.2
C15 C9 H9B 109.2
C11 C10 H10 119.6
C15 C10 H10 119.6
C15 C10 C11 120.8(2)
C10 C11 H11 119.8
C12 C11 C10 120.3(3)
C12 C11 H11 119.8
C11 C12 H12 120.1
C11 C12 C13 119.8(2)
C13 C12 H12 120.1
C12 C13 H13 120.1
C12 C13 C14 119.7(3)
C14 C13 H13 120.1
C13 C14 H14 119.5
C15 C14 C13 121.0(2)
C15 C14 H14 119.5
C10 C15 C9 120.5(2)
C10 C15 C14 118.4(2)
C14 C15 C9 121.0(2)

loop_
_geom_bond_atom_site_label_1
_geom_bond_atom_site_label_2
_geom_bond_distance
S1 C7 1.758(3)
S1 C8 1.761(2)
S2 C8 1.665(2)
N1 C1 1.472(3)
N1 C8 1.330(3)
N1 C9 1.473(2)
C1 H1A 0.9700
C1 H1B 0.9700
C1 C2 1.494(3)
C2 C3 1.387(3)
C2 C7 1.384(3)
C3 H3 0.9300
C3 C4 1.387(4)
C4 H4 0.9300
C4 C5 1.372(5)
C5 H5 0.9300
C5 C6 1.360(5)
C6 H6 0.9300
C6 C7 1.394(3)
C9 H9A 0.9700
C9 H9B 0.9700
C9 C15 1.506(3)
C10 H10 0.9300
C10 C11 1.378(4)
C10 C15 1.372(3)
C11 H11 0.9300
C11 C12 1.364(4)
C12 H12 0.9300
C12 C13 1.367(4)
C13 H13 0.9300
C13 C14 1.383(4)
C14 H14 0.9300
C14 C15 1.376(3)
